data_7107223
loop_
_publ_author_name
'Dongdong Wu'
'Lei Wang'
'Kai Xu'
'Jia Song'
'Hong-Kun Fun'
'JianHua Xu'
'Yan Zhang'

_publ_section_title
;
 Facile and highly atom-economic method to build biaryl-containing
 medium-ring lactones
;
_journal_name_full Chem.Commun.
_journal_page_first 1168
_journal_paper_doi 10.1039/c2cc16492b
_journal_volume 48
_journal_year 2012
_chemical_formula_moiety 'C20 H14 N2 O4'
_chemical_formula_sum 'C20 H14 N2 O4'
_chemical_formula_weight 346.33
_chemical_name_systematic
;
?
;
_space_group_IT_number 14
_symmetry_cell_setting monoclinic
_symmetry_space_group_name_Hall '-P 2ybc'
_symmetry_space_group_name_H-M 'P 1 21/c 1'
_atom_sites_solution_hydrogens geom
_atom_sites_solution_primary direct
_atom_sites_solution_secondary difmap
_audit_creation_method SHELXL-97
_cell_angle_alpha 90.00
_cell_angle_beta 95.9460(10)
_cell_angle_gamma 90.00
_cell_formula_units_Z 4
_cell_length_a 8.6883(4)
_cell_length_b 17.1238(7)
_cell_length_c 11.0471(4)
_cell_measurement_reflns_used 5956
_cell_measurement_temperature 297(2)
_cell_measurement_theta_max 30.55
_cell_measurement_theta_min 2.36
_cell_volume 1634.71(12)
_computing_cell_refinement 'SAINT (Bruker, 2009)'
_computing_data_collection 'APEX2 (Bruker, 2009)'
_computing_data_reduction SAINT
_computing_molecular_graphics SHELXTL
_computing_publication_material
;
SHELXTL (Sheldrick, 2008), PLATON (Spek, 2009)
;
_computing_structure_refinement SHELXTL
_computing_structure_solution 'SHELXTL (Sheldrick, 2008)'
_diffrn_ambient_temperature 297(2)
_diffrn_measured_fraction_theta_full 0.992
_diffrn_measured_fraction_theta_max 0.992
_diffrn_measurement_device_type
;
Bruker SMART APEXII DUO CCD area-detector diffractometer
;
_diffrn_measurement_method '\f and \w scans'
_diffrn_radiation_monochromator graphite
_diffrn_radiation_source 'fine-focus sealed tube'
_diffrn_radiation_type MoK\a
_diffrn_radiation_wavelength 0.71073
_diffrn_reflns_av_R_equivalents 0.0300
_diffrn_reflns_av_sigmaI/netI 0.0301
_diffrn_reflns_limit_h_max 12
_diffrn_reflns_limit_h_min -13
_diffrn_reflns_limit_k_max 25
_diffrn_reflns_limit_k_min -26
_diffrn_reflns_limit_l_max 17
_diffrn_reflns_limit_l_min -16
_diffrn_reflns_number 25268
_diffrn_reflns_theta_full 33.74
_diffrn_reflns_theta_max 33.74
_diffrn_reflns_theta_min 2.20
_diffrn_standards_number 0
_exptl_absorpt_coefficient_mu 0.100
_exptl_absorpt_correction_T_max 0.9792
_exptl_absorpt_correction_T_min 0.9657
_exptl_absorpt_correction_type multi-scan
_exptl_absorpt_process_details '(<i>SADABS</i>; Bruker, 2009)'
_exptl_crystal_colour colourless
_exptl_crystal_density_diffrn 1.407
_exptl_crystal_density_method 'not measured'
_exptl_crystal_description block
_exptl_crystal_F_000 720
_exptl_crystal_size_max 0.35
_exptl_crystal_size_mid 0.29
_exptl_crystal_size_min 0.21
_refine_diff_density_max 0.287
_refine_diff_density_min -0.198
_refine_diff_density_rms 0.045
_refine_ls_extinction_method none
_refine_ls_goodness_of_fit_ref 1.016
_refine_ls_hydrogen_treatment constr
_refine_ls_matrix_type full
_refine_ls_number_parameters 235
_refine_ls_number_reflns 6484
_refine_ls_number_restraints 0
_refine_ls_restrained_S_all 1.016
_refine_ls_R_factor_all 0.0823
_refine_ls_R_factor_gt 0.0500
_refine_ls_structure_factor_coef Fsqd
_refine_ls_weighting_details 'calc w=1/[\s^2^(Fo^2^)+(0.0874P)^2^+0.1527P] where P=(Fo^2^+2Fc^2^)/3'
_refine_ls_weighting_scheme calc
_refine_ls_wR_factor_gt 0.1419
_refine_ls_wR_factor_ref 0.1643
_reflns_number_gt 4244
_reflns_number_total 6484
_reflns_threshold_expression I>2\s(I)
_cod_data_source_file c2cc16492b.txt
_cod_data_source_block mo_wdd71_0m
_cod_original_sg_symbol_H-M 'P 21/c'
_cod_database_code 7107223

loop_
_symmetry_equiv_pos_as_xyz
'x, y, z'
'-x, y+1/2, -z+1/2'
'-x, -y, -z'
'x, -y-1/2, z-1/2'

loop_
_atom_site_label
_atom_site_type_symbol
_atom_site_fract_x
_atom_site_fract_y
_atom_site_fract_z
_atom_site_U_iso_or_equiv
_atom_site_adp_type
_atom_site_occupancy
_atom_site_symmetry_multiplicity
_atom_site_calc_flag
_atom_site_refinement_flags
O1 O 1.00964(10) -0.00296(5) 0.29754(8) 0.0419(2) Uani 1 1 d .
O2 O 0.77842(9) 0.05582(5) 0.30771(7) 0.03496(18) Uani 1 1 d .
O3 O 0.56956(10) -0.08582(6) 0.27607(9) 0.0490(2) Uani 1 1 d .
O4 O 0.77154(10) -0.08593(5) 0.42291(7) 0.03608(19) Uani 1 1 d .
N1 N 0.74346(17) -0.08387(7) -0.04358(10) 0.0520(3) Uani 1 1 d .
N2 N 0.92917(16) -0.19614(7) 0.08285(11) 0.0520(3) Uani 1 1 d .
C1 C 0.7029(2) -0.02142(10) -0.11125(13) 0.0593(4) Uani 1 1 d .
H1A H 0.6604 -0.0297 -0.1910 0.071 Uiso 1 1 calc R
C2 C 0.7194(2) 0.05420(9) -0.07161(13) 0.0579(4) Uani 1 1 d .
H2A H 0.6904 0.0958 -0.1231 0.069 Uiso 1 1 calc R
C3 C 0.78014(18) 0.06674(8) 0.04680(12) 0.0466(3) Uani 1 1 d .
H3A H 0.7921 0.1173 0.0770 0.056 Uiso 1 1 calc R
C4 C 0.82346(13) 0.00313(7) 0.12088(10) 0.0338(2) Uani 1 1 d .
C5 C 0.80407(15) -0.07188(7) 0.07191(10) 0.0368(2) Uani 1 1 d .
C6 C 0.84356(14) -0.14588(7) 0.14079(11) 0.0369(2) Uani 1 1 d .
C7 C 0.9609(2) -0.26557(9) 0.13521(16) 0.0599(4) Uani 1 1 d .
H7A H 1.0194 -0.3007 0.0950 0.072 Uiso 1 1 calc R
C8 C 0.9130(2) -0.28836(8) 0.24410(15) 0.0557(4) Uani 1 1 d .
H8A H 0.9370 -0.3377 0.2757 0.067 Uiso 1 1 calc R
C9 C 0.82865(16) -0.23647(7) 0.30552(12) 0.0440(3) Uani 1 1 d .
H9A H 0.7970 -0.2495 0.3808 0.053 Uiso 1 1 calc R
C10 C 0.79164(13) -0.16427(6) 0.25295(10) 0.0338(2) Uani 1 1 d .
C11 C 0.69510(13) -0.10862(6) 0.31558(10) 0.0339(2) Uani 1 1 d .
C12 C 0.71112(15) -0.01806(7) 0.47854(12) 0.0396(3) Uani 1 1 d .
H12A H 0.7264 -0.0232 0.5664 0.048 Uiso 1 1 calc R
H12B H 0.6009 -0.0138 0.4543 0.048 Uiso 1 1 calc R
C13 C 0.79287(13) 0.05509(7) 0.43983(10) 0.0330(2) Uani 1 1 d .
H13A H 0.9021 0.0545 0.4725 0.040 Uiso 1 1 calc R
C14 C 0.88520(12) 0.01706(6) 0.25020(10) 0.0312(2) Uani 1 1 d .
C15 C 0.71297(13) 0.12644(7) 0.48339(11) 0.0344(2) Uani 1 1 d .
C16 C 0.76161(16) 0.15780(8) 0.59647(13) 0.0454(3) Uani 1 1 d .
H16A H 0.8462 0.1363 0.6433 0.055 Uiso 1 1 calc R
C17 C 0.68466(18) 0.22113(9) 0.64008(15) 0.0544(4) Uani 1 1 d .
H17A H 0.7173 0.2416 0.7164 0.065 Uiso 1 1 calc R
C18 C 0.56019(18) 0.25378(8) 0.57099(16) 0.0547(4) Uani 1 1 d .
H18A H 0.5098 0.2968 0.5999 0.066 Uiso 1 1 calc R
C19 C 0.51068(18) 0.22260(9) 0.45907(16) 0.0583(4) Uani 1 1 d .
H19A H 0.4263 0.2445 0.4125 0.070 Uiso 1 1 calc R
C20 C 0.58550(17) 0.15872(8) 0.41499(13) 0.0486(3) Uani 1 1 d .
H20A H 0.5504 0.1375 0.3397 0.058 Uiso 1 1 calc R

loop_
_atom_site_aniso_label
_atom_site_aniso_U_11
_atom_site_aniso_U_22
_atom_site_aniso_U_33
_atom_site_aniso_U_23
_atom_site_aniso_U_13
_atom_site_aniso_U_12
O1 0.0352(4) 0.0529(5) 0.0370(4) -0.0024(4) 0.0009(3) 0.0040(4)
O2 0.0385(4) 0.0370(4) 0.0291(4) 0.0001(3) 0.0026(3) 0.0053(3)
O3 0.0361(4) 0.0501(5) 0.0585(6) 0.0018(4) -0.0053(4) 0.0025(4)
O4 0.0414(4) 0.0332(4) 0.0332(4) 0.0008(3) 0.0017(3) 0.0036(3)
N1 0.0755(8) 0.0479(6) 0.0303(5) -0.0028(5) -0.0062(5) 0.0011(6)
N2 0.0702(8) 0.0426(6) 0.0436(6) -0.0064(5) 0.0074(5) 0.0127(5)
C1 0.0854(11) 0.0606(9) 0.0285(6) 0.0051(6) -0.0101(6) 0.0034(8)
C2 0.0821(11) 0.0525(8) 0.0362(7) 0.0139(6) -0.0069(7) 0.0072(7)
C3 0.0642(8) 0.0363(6) 0.0381(6) 0.0062(5) -0.0010(6) 0.0040(5)
C4 0.0391(5) 0.0344(5) 0.0277(5) 0.0029(4) 0.0028(4) 0.0009(4)
C5 0.0466(6) 0.0356(5) 0.0276(5) 0.0001(4) 0.0009(4) 0.0018(4)
C6 0.0469(6) 0.0312(5) 0.0313(5) -0.0028(4) -0.0026(4) 0.0019(4)
C7 0.0772(10) 0.0440(7) 0.0582(9) -0.0078(7) 0.0045(8) 0.0214(7)
C8 0.0703(9) 0.0356(6) 0.0589(9) 0.0029(6) -0.0049(7) 0.0146(6)
C9 0.0537(7) 0.0347(6) 0.0420(7) 0.0056(5) -0.0035(5) 0.0026(5)
C10 0.0381(5) 0.0287(5) 0.0330(5) 0.0003(4) -0.0043(4) -0.0003(4)
C11 0.0361(5) 0.0300(5) 0.0352(5) 0.0047(4) 0.0016(4) -0.0039(4)
C12 0.0464(6) 0.0379(6) 0.0362(6) -0.0012(5) 0.0114(5) 0.0029(5)
C13 0.0338(5) 0.0367(5) 0.0279(5) -0.0012(4) 0.0002(4) 0.0036(4)
C14 0.0352(5) 0.0285(5) 0.0301(5) 0.0018(4) 0.0036(4) -0.0019(4)
C15 0.0351(5) 0.0331(5) 0.0354(5) -0.0001(4) 0.0048(4) 0.0029(4)
C16 0.0440(6) 0.0471(7) 0.0439(7) -0.0093(5) -0.0013(5) 0.0068(5)
C17 0.0568(8) 0.0487(7) 0.0577(9) -0.0196(7) 0.0064(7) 0.0018(6)
C18 0.0561(8) 0.0359(6) 0.0747(11) -0.0065(6) 0.0188(7) 0.0077(6)
C19 0.0559(8) 0.0522(8) 0.0658(10) 0.0059(7) 0.0020(7) 0.0222(7)
C20 0.0516(7) 0.0501(7) 0.0424(7) -0.0014(6) -0.0031(6) 0.0140(6)

loop_
_atom_type_symbol
_atom_type_description
_atom_type_scat_dispersion_real
_atom_type_scat_dispersion_imag
_atom_type_scat_source
C C 0.0033 0.0016 'International Tables Vol C Tables 4.2.6.8 and 6.1.1.4'
H H 0.0000 0.0000 'International Tables Vol C Tables 4.2.6.8 and 6.1.1.4'
N N 0.0061 0.0033 'International Tables Vol C Tables 4.2.6.8 and 6.1.1.4'
O O 0.0106 0.0060 'International Tables Vol C Tables 4.2.6.8 and 6.1.1.4'

loop_
_geom_angle_atom_site_label_1
_geom_angle_atom_site_label_2
_geom_angle_atom_site_label_3
_geom_angle
C14 O2 C13 118.44(8)
C11 O4 C12 115.98(9)
C1 N1 C5 117.72(12)
C7 N2 C6 117.58(13)
N1 C1 C2 124.55(13)
N1 C1 H1A 117.7
C2 C1 H1A 117.7
C1 C2 C3 117.95(13)
C1 C2 H2A 121.0
C3 C2 H2A 121.0
C2 C3 C4 119.40(13)
C2 C3 H3A 120.3
C4 C3 H3A 120.3
C3 C4 C5 118.55(11)
C3 C4 C14 119.12(10)
C5 C4 C14 122.32(10)
N1 C5 C4 121.83(11)
N1 C5 C6 113.52(10)
C4 C5 C6 124.64(10)
N2 C6 C10 121.59(11)
N2 C6 C5 114.12(11)
C10 C6 C5 124.22(10)
N2 C7 C8 124.39(14)
N2 C7 H7A 117.8
C8 C7 H7A 117.8
C7 C8 C9 118.39(13)
C7 C8 H8A 120.8
C9 C8 H8A 120.8
C8 C9 C10 118.75(13)
C8 C9 H9A 120.6
C10 C9 H9A 120.6
C9 C10 C6 119.27(11)
C9 C10 C11 119.55(11)
C6 C10 C11 121.17(10)
O3 C11 O4 124.82(11)
O3 C11 C10 125.16(11)
O4 C11 C10 110.00(9)
O4 C12 C13 110.06(9)
O4 C12 H12A 109.6
C13 C12 H12A 109.6
O4 C12 H12B 109.6
C13 C12 H12B 109.6
H12A C12 H12B 108.2
O2 C13 C15 108.60(9)
O2 C13 C12 107.16(9)
C15 C13 C12 109.46(9)
O2 C13 H13A 110.5
C15 C13 H13A 110.5
C12 C13 H13A 110.5
O1 C14 O2 124.48(10)
O1 C14 C4 126.11(10)
O2 C14 C4 109.41(9)
C16 C15 C20 119.21(11)
C16 C15 C13 119.62(10)
C20 C15 C13 121.07(11)
C15 C16 C17 120.24(13)
C15 C16 H16A 119.9
C17 C16 H16A 119.9
C18 C17 C16 120.31(14)
C18 C17 H17A 119.8
C16 C17 H17A 119.8
C19 C18 C17 119.73(13)
C19 C18 H18A 120.1
C17 C18 H18A 120.1
C18 C19 C20 120.54(14)
C18 C19 H19A 119.7
C20 C19 H19A 119.7
C19 C20 C15 119.95(13)
C19 C20 H20A 120.0
C15 C20 H20A 120.0

loop_
_geom_bond_atom_site_label_1
_geom_bond_atom_site_label_2
_geom_bond_distance
O1 C14 1.2012(14)
O2 C14 1.3516(13)
O2 C13 1.4519(13)
O3 C11 1.1975(14)
O4 C11 1.3546(14)
O4 C12 1.4390(14)
N1 C1 1.3313(19)
N1 C5 1.3447(16)
N2 C7 1.338(2)
N2 C6 1.3425(16)
C1 C2 1.370(2)
C1 H1A 0.9300
C2 C3 1.376(2)
C2 H2A 0.9300
C3 C4 1.3907(17)
C3 H3A 0.9300
C4 C5 1.3971(16)
C4 C14 1.4923(16)
C5 C6 1.4994(16)
C6 C10 1.3977(17)
C7 C8 1.370(2)
C7 H7A 0.9300
C8 C9 1.375(2)
C8 H8A 0.9300
C9 C10 1.3895(16)
C9 H9A 0.9300
C10 C11 1.4868(16)
C12 C13 1.5229(17)
C12 H12A 0.9700
C12 H12B 0.9700
C13 C15 1.5085(15)
C13 H13A 0.9800
C15 C16 1.3850(18)
C15 C20 1.3891(17)
C16 C17 1.3863(19)
C16 H16A 0.9300
C17 C18 1.376(2)
C17 H17A 0.9300
C18 C19 1.374(2)
C18 H18A 0.9300
C19 C20 1.386(2)
C19 H19A 0.9300
C20 H20A 0.9300

loop_
_geom_hbond_atom_site_label_D
_geom_hbond_atom_site_label_H
_geom_hbond_atom_site_label_A
_geom_hbond_distance_DH
_geom_hbond_distance_HA
_geom_hbond_distance_DA
_geom_hbond_angle_DHA
_geom_hbond_site_symmetry_A
_geom_hbond_publ_flag
C9 H9A N2 0.93 2.58 3.3055(18) 135.6 4_556 yes

loop_
_geom_torsion_atom_site_label_1
_geom_torsion_atom_site_label_2
_geom_torsion_atom_site_label_3
_geom_torsion_atom_site_label_4
_geom_torsion
C5 N1 C1 C2 0.4(3)
N1 C1 C2 C3 -0.9(3)
C1 C2 C3 C4 0.6(2)
C2 C3 C4 C5 0.2(2)
C2 C3 C4 C14 -178.32(13)
C1 N1 C5 C4 0.5(2)
C1 N1 C5 C6 179.10(14)
C3 C4 C5 N1 -0.77(19)
C14 C4 C5 N1 177.72(12)
C3 C4 C5 C6 -179.24(12)
C14 C4 C5 C6 -0.75(19)
C7 N2 C6 C10 1.3(2)
C7 N2 C6 C5 -175.94(13)
N1 C5 C6 N2 50.57(16)
C4 C5 C6 N2 -130.85(13)
N1 C5 C6 C10 -126.57(13)
C4 C5 C6 C10 52.01(18)
C6 N2 C7 C8 -0.6(3)
N2 C7 C8 C9 -1.1(3)
C7 C8 C9 C10 1.9(2)
C8 C9 C10 C6 -1.25(19)
C8 C9 C10 C11 177.53(12)
N2 C6 C10 C9 -0.40(18)
C5 C6 C10 C9 176.54(11)
N2 C6 C10 C11 -179.16(11)
C5 C6 C10 C11 -2.23(18)
C12 O4 C11 O3 -13.85(16)
C12 O4 C11 C10 164.72(9)
C9 C10 C11 O3 -116.83(14)
C6 C10 C11 O3 61.93(16)
C9 C10 C11 O4 64.61(13)
C6 C10 C11 O4 -116.63(11)
C11 O4 C12 C13 -92.75(12)
C14 O2 C13 C15 155.23(9)
C14 O2 C13 C12 -86.62(11)
O4 C12 C13 O2 54.11(12)
O4 C12 C13 C15 171.70(9)
C13 O2 C14 O1 -17.85(16)
C13 O2 C14 C4 161.78(9)
C3 C4 C14 O1 -121.57(14)
C5 C4 C14 O1 59.95(17)
C3 C4 C14 O2 58.80(14)
C5 C4 C14 O2 -119.68(12)
O2 C13 C15 C16 -152.72(11)
C12 C13 C15 C16 90.59(14)
O2 C13 C15 C20 30.99(15)
C12 C13 C15 C20 -85.69(14)
C20 C15 C16 C17 -0.6(2)
C13 C15 C16 C17 -176.98(13)
C15 C16 C17 C18 -0.6(2)
C16 C17 C18 C19 1.0(2)
C17 C18 C19 C20 -0.3(3)
C18 C19 C20 C15 -0.9(2)
C16 C15 C20 C19 1.4(2)
C13 C15 C20 C19 177.66(13)
